data_7708383
loop_
_publ_author_name
'Priola, Emanuele'
'Giordana, Alessia'
'Mazzeo, Paolo Pio'
'Mahmoudi, Ghodrat'
'Gomila, Rosa Maria'
'Zubkov, Fedor Ivanovich'
'Pokazeev, Kuzma M.'
'Valchuk, karine S.'
'Bacchi, Alessia'
'Zangrando, Ennio'
'Frontera, Antonio'

_publ_section_title
;
 On the nature of recurrent Au&#x00B7;&#x00B7;&#x00B7;\p motifs in
 tris(2,2&#x2019;-bipyridine)M(II) (M = Fe, Co and Ni) dicyanoaurate(I)
 salts: X-ray analysis and theoretical rationalization
;
_journal_name_full 'Dalton Transactions'
_journal_paper_doi 10.1039/D1DT02632A
_journal_year 2021
_chemical_formula_moiety '2(C30 H24 Fe N6), 3(C2 Au N2), Cl, 11(O)'
_chemical_formula_sum 'C66 H48 Au3 Cl Fe2 N18 O11'
_chemical_formula_weight 2007.27
_space_group_crystal_system trigonal
_space_group_IT_number 148
_space_group_name_Hall '-R 3'
_space_group_name_H-M_alt 'R -3 :H'
_atom_sites_solution_hydrogens geom
_audit_creation_method SHELXL-2018/3
_audit_update_record
;
2021-08-06 deposited with the CCDC.	2021-09-20 downloaded from the CCDC.
;
_cell_angle_alpha 90
_cell_angle_beta 90
_cell_angle_gamma 120
_cell_formula_units_Z 3
_cell_length_a 16.6981(5)
_cell_length_b 16.6981(5)
_cell_length_c 22.3503(8)
_cell_measurement_reflns_used 2570
_cell_measurement_temperature 293(2)
_cell_measurement_theta_max 25.76
_cell_measurement_theta_min 3.66
_cell_volume 5396.9(3)
_computing_cell_refinement
;       
CrysAlisPro, Agilent Technologies,
Version 1.171.36.28 
;
_computing_data_collection
;       
CrysAlisPro, Agilent Technologies,
Version 1.171.36.28 
;
_computing_data_reduction
;       
CrysAlisPro, Agilent Technologies,
Version 1.171.36.28 
;
_computing_publication_material 'Wingx 2018.3 (Farrugia, 2012)'
_computing_structure_refinement 'SHELXL-2018/3 (Sheldrick, 2018)'
_computing_structure_solution 'SHELXS-97 (Sheldrick, 1990)'
_diffrn_ambient_temperature 293(2)
_diffrn_detector_area_resol_mean 10.2890
_diffrn_measured_fraction_theta_full 0.994
_diffrn_measured_fraction_theta_max 0.897
_diffrn_measurement_device_type 'Xcalibur, Ruby, Gemini ultra'
_diffrn_measurement_method '\w scans'
_diffrn_radiation_monochromator graphite
_diffrn_radiation_source 'fine-focus sealed tube'
_diffrn_radiation_type MoK\a
_diffrn_radiation_wavelength 0.71073
_diffrn_reflns_av_R_equivalents 0.0495
_diffrn_reflns_av_unetI/netI 0.0677
_diffrn_reflns_Laue_measured_fraction_full 0.994
_diffrn_reflns_Laue_measured_fraction_max 0.897
_diffrn_reflns_limit_h_max 23
_diffrn_reflns_limit_h_min -16
_diffrn_reflns_limit_k_max 18
_diffrn_reflns_limit_k_min -24
_diffrn_reflns_limit_l_max 26
_diffrn_reflns_limit_l_min -31
_diffrn_reflns_number 8448
_diffrn_reflns_point_group_measured_fraction_full 0.994
_diffrn_reflns_point_group_measured_fraction_max 0.897
_diffrn_reflns_theta_full 25.242
_diffrn_reflns_theta_max 32.180
_diffrn_reflns_theta_min 3.356
_exptl_absorpt_coefficient_mu 6.596
_exptl_absorpt_correction_T_max 1.00000
_exptl_absorpt_correction_T_min 0.42564
_exptl_absorpt_correction_type multi-scan
_exptl_absorpt_process_details
;
CrysAlisPro, Agilent Technologies, Version 1.171.36.28 
Empirical absorption correction using spherical harmonics,
 implemented in SCALE3 ABSPACK scaling algorithm.
;
_exptl_crystal_colour red
_exptl_crystal_density_diffrn 1.853
_exptl_crystal_description prism
_exptl_crystal_F_000 2892
_exptl_crystal_size_max 0.560
_exptl_crystal_size_mid 0.320
_exptl_crystal_size_min 0.250
_refine_diff_density_max 2.138
_refine_diff_density_min -1.454
_refine_diff_density_rms 0.138
_refine_ls_extinction_method none
_refine_ls_goodness_of_fit_ref 1.013
_refine_ls_hydrogen_treatment constr
_refine_ls_matrix_type full
_refine_ls_number_parameters 163
_refine_ls_number_reflns 3801
_refine_ls_number_restraints 0
_refine_ls_restrained_S_all 1.013
_refine_ls_R_factor_all 0.1089
_refine_ls_R_factor_gt 0.0586
_refine_ls_shift/su_max 0.000
_refine_ls_shift/su_mean 0.000
_refine_ls_structure_factor_coef Fsqd
_refine_ls_weighting_details 'w=1/[\s^2^(Fo^2^)+(0.0564P)^2^] where P=(Fo^2^+2Fc^2^)/3'
_refine_ls_weighting_scheme calc
_refine_ls_wR_factor_gt 0.1133
_refine_ls_wR_factor_ref 0.1340
_reflns_Friedel_coverage 0.000
_reflns_number_gt 2330
_reflns_number_total 3801
_reflns_threshold_expression 'I > 2\s(I)'
_cod_data_source_file d1dt02632a2.cif
_cod_data_source_block shelx
_cod_original_cell_volume 5396.9(4)
_cod_database_code 7708383
_shelx_shelxl_version_number 2018/3
_shelx_space_group_comment
;
The symmetry employed for this shelxl refinement is uniquely defined
by the following loop, which should always be used as a source of
symmetry information in preference to the above space-group names.
They are only intended as comments.
;
_shelx_estimated_absorpt_t_min 0.120
_shelx_estimated_absorpt_t_max 0.289

loop_
_space_group_symop_operation_xyz
'x, y, z'
'-y, x-y, z'
'-x+y, -x, z'
'x+2/3, y+1/3, z+1/3'
'-y+2/3, x-y+1/3, z+1/3'
'-x+y+2/3, -x+1/3, z+1/3'
'x+1/3, y+2/3, z+2/3'
'-y+1/3, x-y+2/3, z+2/3'
'-x+y+1/3, -x+2/3, z+2/3'
'-x, -y, -z'
'y, -x+y, -z'
'x-y, x, -z'
'-x+2/3, -y+1/3, -z+1/3'
'y+2/3, -x+y+1/3, -z+1/3'
'x-y+2/3, x+1/3, -z+1/3'
'-x+1/3, -y+2/3, -z+2/3'
'y+1/3, -x+y+2/3, -z+2/3'
'x-y+1/3, x+2/3, -z+2/3'

loop_
_atom_site_label
_atom_site_type_symbol
_atom_site_fract_x
_atom_site_fract_y
_atom_site_fract_z
_atom_site_U_iso_or_equiv
_atom_site_adp_type
_atom_site_occupancy
_atom_site_site_symmetry_order
_atom_site_calc_flag
_atom_site_refinement_flags_posn
_atom_site_refinement_flags_adp
_atom_site_refinement_flags_occupancy
_atom_site_disorder_assembly
_atom_site_disorder_group
Au1 Au 0.500000 1.000000 0.000000 0.06159(16) Uani 1 2 d S . P . .
C11 C 0.4030(6) 0.9961(5) 0.0527(3) 0.0743(19) Uani 1 1 d . . . . .
N3 N 0.3452(7) 0.9922(6) 0.0825(3) 0.111(3) Uani 1 1 d . . . . .
Fe1 Fe 0.333333 0.666667 -0.00906(5) 0.0386(3) Uani 1 3 d S T P . .
N1 N 0.4350(3) 0.6699(3) -0.05700(17) 0.0474(11) Uani 1 1 d . . . . .
N2 N 0.4403(3) 0.7591(3) 0.03790(16) 0.0432(10) Uani 1 1 d . . . . .
C1 C 0.4268(5) 0.6219(5) -0.1078(2) 0.0621(16) Uani 1 1 d . . . . .
H1 H 0.368192 0.576120 -0.119723 0.074 Uiso 1 1 calc R U . . .
C2 C 0.5021(5) 0.6385(5) -0.1425(3) 0.0702(19) Uani 1 1 d . . . . .
H2 H 0.493975 0.604404 -0.177105 0.084 Uiso 1 1 calc R U . . .
C3 C 0.5886(5) 0.7055(5) -0.1254(3) 0.0709(19) Uani 1 1 d . . . . .
H3 H 0.639583 0.719300 -0.149148 0.085 Uiso 1 1 calc R U . . .
C4 C 0.5993(5) 0.7525(5) -0.0726(3) 0.0647(16) Uani 1 1 d . . . . .
H4 H 0.657871 0.796774 -0.059525 0.078 Uiso 1 1 calc R U . . .
C5 C 0.5210(4) 0.7324(4) -0.0390(2) 0.0510(13) Uani 1 1 d . . . . .
C6 C 0.5242(4) 0.7795(4) 0.0172(2) 0.0444(12) Uani 1 1 d . . . . .
C7 C 0.6050(4) 0.8365(4) 0.0473(3) 0.0592(15) Uani 1 1 d . . . . .
H7 H 0.661339 0.847146 0.032107 0.071 Uiso 1 1 calc R U . . .
C8 C 0.6022(5) 0.8783(4) 0.1006(3) 0.0605(15) Uani 1 1 d . . . . .
H8 H 0.656023 0.916947 0.121668 0.073 Uiso 1 1 calc R U . . .
C9 C 0.5168(5) 0.8604(4) 0.1212(3) 0.0570(15) Uani 1 1 d . . . . .
H9 H 0.511862 0.886854 0.156661 0.068 Uiso 1 1 calc R U . . .
C10 C 0.4388(4) 0.8028(4) 0.0884(2) 0.0482(13) Uani 1 1 d . . . . .
H10 H 0.382028 0.793565 0.101808 0.058 Uiso 1 1 calc R U . . .
Cl1 Cl 0.4859(10) 0.8148(12) 0.7484(9) 0.084(4) Uani 0.1667 1 d . . P . .
O1W O 0.4641(19) 0.7913(18) 0.7533(10) 0.335(15) Uani 0.8333 1 d . . P . .
O2W O 0.1894(7) 0.0063(7) 0.0401(5) 0.181(4) Uani 1 1 d . . . . .

loop_
_atom_site_aniso_label
_atom_site_aniso_U_11
_atom_site_aniso_U_22
_atom_site_aniso_U_33
_atom_site_aniso_U_23
_atom_site_aniso_U_13
_atom_site_aniso_U_12
Au1 0.0835(3) 0.0508(2) 0.0478(2) 0.00206(13) -0.00556(15) 0.03160(19)
C11 0.103(6) 0.065(4) 0.061(4) 0.001(3) -0.002(4) 0.047(4)
N3 0.139(7) 0.118(7) 0.077(4) 0.010(4) 0.028(5) 0.066(6)
Fe1 0.0425(4) 0.0425(4) 0.0307(5) 0.000 0.000 0.0213(2)
N1 0.060(3) 0.051(3) 0.035(2) 0.0042(18) 0.0059(19) 0.030(2)
N2 0.045(2) 0.048(3) 0.0342(19) 0.0032(17) 0.0029(17) 0.022(2)
C1 0.077(5) 0.064(4) 0.047(3) -0.006(3) 0.003(3) 0.037(4)
C2 0.096(6) 0.091(5) 0.049(3) 0.000(3) 0.016(3) 0.066(5)
C3 0.072(5) 0.103(6) 0.057(4) 0.012(3) 0.021(3) 0.058(5)
C4 0.059(4) 0.076(5) 0.064(4) 0.007(3) 0.010(3) 0.038(4)
C5 0.056(4) 0.058(4) 0.047(3) 0.006(2) 0.004(2) 0.034(3)
C6 0.043(3) 0.043(3) 0.047(3) 0.005(2) -0.002(2) 0.021(2)
C7 0.048(3) 0.059(4) 0.066(4) 0.006(3) 0.004(3) 0.023(3)
C8 0.057(4) 0.050(4) 0.064(3) -0.006(3) -0.019(3) 0.019(3)
C9 0.068(4) 0.055(4) 0.045(3) -0.002(3) -0.005(3) 0.029(3)
C10 0.054(3) 0.046(3) 0.043(3) -0.001(2) 0.003(2) 0.023(3)
Cl1 0.067(7) 0.080(8) 0.098(10) 0.012(7) 0.017(6) 0.032(7)
O1W 0.58(4) 0.51(4) 0.175(14) 0.097(18) 0.142(19) 0.47(3)
O2W 0.184(9) 0.186(9) 0.177(8) 0.022(6) 0.007(7) 0.096(8)

loop_
_atom_type_symbol
_atom_type_description
_atom_type_scat_dispersion_real
_atom_type_scat_dispersion_imag
_atom_type_scat_source
C C 0.0033 0.0016 'International Tables Vol C Tables 4.2.6.8 and 6.1.1.4'
H H 0.0000 0.0000 'International Tables Vol C Tables 4.2.6.8 and 6.1.1.4'
Au Au -2.0133 8.8022 'International Tables Vol C Tables 4.2.6.8 and 6.1.1.4'
Cl Cl 0.1484 0.1585 'International Tables Vol C Tables 4.2.6.8 and 6.1.1.4'
Fe Fe 0.3463 0.8444 'International Tables Vol C Tables 4.2.6.8 and 6.1.1.4'
N N 0.0061 0.0033 'International Tables Vol C Tables 4.2.6.8 and 6.1.1.4'
O O 0.0106 0.0060 'International Tables Vol C Tables 4.2.6.8 and 6.1.1.4'

loop_
_geom_angle_atom_site_label_1
_geom_angle_atom_site_label_2
_geom_angle_atom_site_label_3
_geom_angle
_geom_angle_site_symmetry_1
_geom_angle_site_symmetry_3
_geom_angle_publ_flag
C11 Au1 C11 180.0 10_675 . ?
N3 C11 Au1 178.5(8) . . ?
N2 Fe1 N2 94.50(15) . 2_665 ?
N2 Fe1 N2 94.50(15) . 3_565 ?
N2 Fe1 N2 94.50(15) 2_665 3_565 ?
N2 Fe1 N1 91.57(17) . 2_665 ?
N2 Fe1 N1 80.73(18) 2_665 2_665 ?
N2 Fe1 N1 172.57(18) 3_565 2_665 ?
N2 Fe1 N1 172.57(18) . 3_565 ?
N2 Fe1 N1 91.57(17) 2_665 3_565 ?
N2 Fe1 N1 80.73(18) 3_565 3_565 ?
N1 Fe1 N1 93.64(17) 2_665 3_565 ?
N2 Fe1 N1 80.73(18) . . ?
N2 Fe1 N1 172.57(18) 2_665 . ?
N2 Fe1 N1 91.57(17) 3_565 . ?
N1 Fe1 N1 93.64(17) 2_665 . ?
N1 Fe1 N1 93.64(17) 3_565 . ?
C5 N1 C1 117.5(5) . . ?
C5 N1 Fe1 115.2(3) . . ?
C1 N1 Fe1 127.0(4) . . ?
C6 N2 C10 116.6(5) . . ?
C6 N2 Fe1 115.7(3) . . ?
C10 N2 Fe1 127.6(4) . . ?
N1 C1 C2 122.5(6) . . ?
N1 C1 H1 118.7 . . ?
C2 C1 H1 118.7 . . ?
C3 C2 C1 119.4(6) . . ?
C3 C2 H2 120.3 . . ?
C1 C2 H2 120.3 . . ?
C2 C3 C4 119.3(6) . . ?
C2 C3 H3 120.4 . . ?
C4 C3 H3 120.4 . . ?
C3 C4 C5 118.9(6) . . ?
C3 C4 H4 120.5 . . ?
C5 C4 H4 120.5 . . ?
N1 C5 C4 122.3(5) . . ?
N1 C5 C6 114.1(4) . . ?
C4 C5 C6 123.6(6) . . ?
N2 C6 C7 122.9(5) . . ?
N2 C6 C5 113.8(5) . . ?
C7 C6 C5 123.2(5) . . ?
C6 C7 C8 119.8(6) . . ?
C6 C7 H7 120.1 . . ?
C8 C7 H7 120.1 . . ?
C9 C8 C7 117.8(6) . . ?
C9 C8 H8 121.1 . . ?
C7 C8 H8 121.1 . . ?
C10 C9 C8 119.1(5) . . ?
C10 C9 H9 120.5 . . ?
C8 C9 H9 120.5 . . ?
N2 C10 C9 123.6(5) . . ?
N2 C10 H10 118.2 . . ?
C9 C10 H10 118.2 . . ?

loop_
_geom_bond_atom_site_label_1
_geom_bond_atom_site_label_2
_geom_bond_distance
_geom_bond_site_symmetry_2
_geom_bond_publ_flag
Au1 C11 1.978(9) 10_675 ?
Au1 C11 1.978(9) . ?
C11 N3 1.147(10) . ?
Fe1 N2 1.980(4) . ?
Fe1 N2 1.980(4) 2_665 ?
Fe1 N2 1.980(4) 3_565 ?
Fe1 N1 1.986(4) 2_665 ?
Fe1 N1 1.986(4) 3_565 ?
Fe1 N1 1.986(4) . ?
N1 C5 1.346(7) . ?
N1 C1 1.355(7) . ?
N2 C6 1.346(6) . ?
N2 C10 1.351(6) . ?
C1 C2 1.383(9) . ?
C1 H1 0.9300 . ?
C2 C3 1.366(10) . ?
C2 H2 0.9300 . ?
C3 C4 1.378(9) . ?
C3 H3 0.9300 . ?
C4 C5 1.395(8) . ?
C4 H4 0.9300 . ?
C5 C6 1.471(7) . ?
C6 C7 1.377(8) . ?
C7 C8 1.393(8) . ?
C7 H7 0.9300 . ?
C8 C9 1.382(9) . ?
C8 H8 0.9300 . ?
C9 C10 1.381(8) . ?
C9 H9 0.9300 . ?
C10 H10 0.9300 . ?

loop_
_geom_torsion_atom_site_label_1
_geom_torsion_atom_site_label_2
_geom_torsion_atom_site_label_3
_geom_torsion_atom_site_label_4
_geom_torsion
_geom_torsion_site_symmetry_1
_geom_torsion_site_symmetry_2
_geom_torsion_site_symmetry_3
_geom_torsion_site_symmetry_4
_geom_torsion_publ_flag
C5 N1 C1 C2 -3.4(9) . . . . ?
Fe1 N1 C1 C2 170.7(5) . . . . ?
N1 C1 C2 C3 0.1(10) . . . . ?
C1 C2 C3 C4 2.8(10) . . . . ?
C2 C3 C4 C5 -2.2(10) . . . . ?
C1 N1 C5 C4 3.9(8) . . . . ?
Fe1 N1 C5 C4 -170.9(5) . . . . ?
C1 N1 C5 C6 -178.4(5) . . . . ?
Fe1 N1 C5 C6 6.9(6) . . . . ?
C3 C4 C5 N1 -1.2(9) . . . . ?
C3 C4 C5 C6 -178.7(6) . . . . ?
C10 N2 C6 C7 4.5(7) . . . . ?
Fe1 N2 C6 C7 -174.6(4) . . . . ?
C10 N2 C6 C5 -177.7(5) . . . . ?
Fe1 N2 C6 C5 3.2(5) . . . . ?
N1 C5 C6 N2 -6.6(6) . . . . ?
C4 C5 C6 N2 171.1(5) . . . . ?
N1 C5 C6 C7 171.1(5) . . . . ?
C4 C5 C6 C7 -11.1(9) . . . . ?
N2 C6 C7 C8 -2.1(9) . . . . ?
C5 C6 C7 C8 -179.7(5) . . . . ?
C6 C7 C8 C9 -0.2(9) . . . . ?
C7 C8 C9 C10 -0.2(9) . . . . ?
C6 N2 C10 C9 -4.9(8) . . . . ?
Fe1 N2 C10 C9 174.0(4) . . . . ?
C8 C9 C10 N2 2.8(9) . . . . ?
